data_4036646
loop_
_publ_author_name
'Wang, Yinli'
'Oriez, Rapha\"el'
'Kuwano, Satoru'
'Yamaoka, Yousuke'
'Takasu, Kiyosei'
'Yamada, Ken-ichi'

_publ_section_title
;
 Oxa- and Azacycle Formation via Migrative Cyclization of Sulfonylalkynol
 and Sulfonylalkynamide with N-Heterocyclic Carbene.
;
_journal_issue 6
_journal_name_full 'The Journal of organic chemistry'
_journal_page_first 2652
_journal_page_last 2664
_journal_paper_doi 10.1021/acs.joc.6b00182
_journal_volume 81
_journal_year 2016
_chemical_formula_moiety 'C18 H28 O3 S'
_chemical_formula_sum 'C18 H28 O3 S'
_chemical_formula_weight 324.48
_chemical_melting_point 362
_space_group_crystal_system monoclinic
_space_group_IT_number 14
_space_group_name_Hall '-P 2ybc'
_space_group_name_H-M_alt 'P 1 21/c 1'
_atom_sites_solution_hydrogens geom
_atom_sites_solution_primary direct
_atom_sites_solution_secondary difmap
_cell_angle_alpha 90.0000
_cell_angle_beta 98.50(3)
_cell_angle_gamma 90.0000
_cell_formula_units_Z 4
_cell_length_a 12.593(11)
_cell_length_b 12.991(7)
_cell_length_c 10.908(8)
_cell_measurement_reflns_used 1068
_cell_measurement_temperature 93
_cell_measurement_theta_max 68.10
_cell_measurement_theta_min 25.50
_cell_volume 1765(2)
_computing_cell_refinement 'CrystalClear-SM Expert 2.1 b42'
_computing_data_collection 'CrystalClear-SM Expert 2.1 b42 (Rigaku, 2015)'
_computing_data_reduction 'CrystalClear-SM Expert 2.1 b42'
_computing_molecular_graphics 'CrystalStructure 4.1'
_computing_publication_material 'CrystalStructure 4.1 (Rigaku, 2014)'
_computing_structure_refinement 'SHELXL2013 (Sheldrick, 2008)'
_computing_structure_solution 'Il Milione (Burla, et al., 2007)'
_diffrn_ambient_temperature 93
_diffrn_detector_area_resol_mean 5.814
_diffrn_measured_fraction_theta_full 0.986
_diffrn_measured_fraction_theta_max 0.980
_diffrn_measurement_device_type 'Rigaku XtaLAB P200'
_diffrn_measurement_method \w
_diffrn_radiation_type 'Cu K\a'
_diffrn_radiation_wavelength 1.54187
_diffrn_reflns_av_R_equivalents 0.1066
_diffrn_reflns_Laue_measured_fraction_full 0.986
_diffrn_reflns_Laue_measured_fraction_max 0.980
_diffrn_reflns_limit_h_max 14
_diffrn_reflns_limit_h_min -15
_diffrn_reflns_limit_k_max 15
_diffrn_reflns_limit_k_min -15
_diffrn_reflns_limit_l_max 13
_diffrn_reflns_limit_l_min -6
_diffrn_reflns_number 11413
_diffrn_reflns_point_group_measured_fraction_full 0.986
_diffrn_reflns_point_group_measured_fraction_max 0.980
_diffrn_reflns_theta_full 67.687
_diffrn_reflns_theta_max 68.627
_diffrn_reflns_theta_min 4.919
_diffrn_standards_number 0
_exptl_absorpt_coefficient_mu 1.704
_exptl_absorpt_correction_T_max 0.711
_exptl_absorpt_correction_T_min 0.428
_exptl_absorpt_correction_type multi-scan
_exptl_absorpt_process_details 'REQAB (Rigaku, 1998)'
_exptl_crystal_colour colorless
_exptl_crystal_density_diffrn 1.221
_exptl_crystal_density_method 'not measured'
_exptl_crystal_description prism
_exptl_crystal_F_000 704.00
_exptl_crystal_size_max 0.200
_exptl_crystal_size_mid 0.200
_exptl_crystal_size_min 0.200
_refine_diff_density_max 1.09
_refine_diff_density_min -1.09
_refine_ls_extinction_method none
_refine_ls_goodness_of_fit_ref 0.968
_refine_ls_hydrogen_treatment constr
_refine_ls_number_parameters 203
_refine_ls_number_reflns 3194
_refine_ls_number_restraints 0
_refine_ls_R_factor_all 0.1282
_refine_ls_R_factor_gt 0.0817
_refine_ls_shift/su_max 0.000
_refine_ls_structure_factor_coef Fsqd
_refine_ls_weighting_details 'w = 1/[\s^2^(Fo^2^)+(0.1726P)^2^+0.0000P] where P=(Fo^2^+2Fc^2^)/3'
_refine_ls_weighting_scheme calc
_refine_ls_wR_factor_gt 0.1971
_refine_ls_wR_factor_ref 0.3104
_reflns_number_gt 1742
_reflns_number_total 3194
_reflns_threshold_expression F^2^>2.0\s(F^2^)
_cod_data_source_file jo6b00182_si_002.cif
_cod_data_source_block 9
_cod_database_code 4036646

loop_
_symmetry_equiv_pos_site_id
_space_group_symop_operation_xyz
1 +X,+Y,+Z
2 -X,1/2+Y,1/2-Z
3 -X,-Y,-Z
4 +X,1/2-Y,1/2+Z

loop_
_atom_site_label
_atom_site_type_symbol
_atom_site_fract_x
_atom_site_fract_y
_atom_site_fract_z
_atom_site_U_iso_or_equiv
_atom_site_adp_type
_atom_site_occupancy
_atom_site_site_symmetry_multiplicity
_atom_site_calc_flag
_atom_site_refinement_flags
S1 S 0.84933(9) 0.22579(9) 0.45822(10) 0.0098(4) Uani 1 4 d .
O1 O 0.5975(3) 0.1973(3) 0.3934(3) 0.0158(8) Uani 1 4 d .
O2 O 0.9434(3) 0.2866(3) 0.5000(3) 0.0149(8) Uani 1 4 d .
O3 O 0.8209(3) 0.2095(3) 0.3264(3) 0.0155(8) Uani 1 4 d .
C1 C 0.5136(4) 0.1208(5) 0.3833(5) 0.0230(13) Uani 1 4 d .
C2 C 0.4234(4) 0.1536(5) 0.4510(5) 0.0236(13) Uani 1 4 d .
C3 C 0.4668(4) 0.1789(4) 0.5857(5) 0.0184(12) Uani 1 4 d .
C4 C 0.5596(4) 0.2542(4) 0.5941(5) 0.0147(11) Uani 1 4 d .
C5 C 0.6434(4) 0.2135(4) 0.5174(4) 0.0089(10) Uani 1 4 d .
C6 C 0.7392(4) 0.2870(4) 0.5191(5) 0.0113(11) Uani 1 4 d .
C7 C 0.7123(4) 0.3894(4) 0.4517(4) 0.0110(11) Uani 1 4 d .
C8 C 0.7345(4) 0.4894(4) 0.5276(5) 0.0117(11) Uani 1 4 d .
C9 C 0.7076(4) 0.5803(4) 0.4386(5) 0.0184(12) Uani 1 4 d .
C10 C 0.6635(4) 0.4981(4) 0.6306(5) 0.0165(11) Uani 1 4 d .
C11 C 0.8516(4) 0.4969(4) 0.5869(5) 0.0141(11) Uani 1 4 d .
C12 C 0.8648(4) 0.1039(4) 0.5295(4) 0.0093(10) Uani 1 4 d .
C13 C 0.8954(4) 0.0964(4) 0.6575(4) 0.0105(10) Uani 1 4 d .
C14 C 0.9052(4) -0.0008(4) 0.7119(5) 0.0143(11) Uani 1 4 d .
C15 C 0.8846(4) -0.0898(4) 0.6422(4) 0.0111(10) Uani 1 4 d .
C16 C 0.8573(4) -0.0803(4) 0.5133(5) 0.0141(11) Uani 1 4 d .
C17 C 0.8455(4) 0.0154(4) 0.4569(4) 0.0107(10) Uani 1 4 d .
C18 C 0.8921(4) -0.1941(4) 0.7031(5) 0.0174(12) Uani 1 4 d .
H1A H 0.54381 0.05485 0.41811 0.0277 Uiso 1 4 calc R
H1B H 0.48525 0.10946 0.29472 0.0277 Uiso 1 4 calc R
H2A H 0.36977 0.09754 0.44804 0.0283 Uiso 1 4 calc R
H2B H 0.38727 0.2149 0.41013 0.0283 Uiso 1 4 calc R
H3A H 0.40874 0.20898 0.62637 0.0221 Uiso 1 4 calc R
H3B H 0.49129 0.1148 0.63027 0.0221 Uiso 1 4 calc R
H4A H 0.59271 0.26257 0.6817 0.0176 Uiso 1 4 calc R
H4B H 0.5332 0.32232 0.56221 0.0176 Uiso 1 4 calc R
H5 H 0.67086 0.146 0.5532 0.0107 Uiso 1 4 calc R
H6 H 0.76527 0.3038 0.60792 0.0136 Uiso 1 4 calc R
H7A H 0.63518 0.38836 0.41674 0.0132 Uiso 1 4 calc R
H7B H 0.75332 0.39269 0.38102 0.0132 Uiso 1 4 calc R
H9A H 0.75873 0.58222 0.37908 0.0221 Uiso 1 4 calc R
H9B H 0.71225 0.64469 0.48593 0.0221 Uiso 1 4 calc R
H9C H 0.63463 0.57207 0.394 0.0221 Uiso 1 4 calc R
H10A H 0.68243 0.5608 0.67897 0.0198 Uiso 1 4 calc R
H10B H 0.67513 0.43797 0.68511 0.0198 Uiso 1 4 calc R
H10C H 0.58789 0.50124 0.59327 0.0198 Uiso 1 4 calc R
H11A H 0.86651 0.44458 0.65187 0.0169 Uiso 1 4 calc R
H11B H 0.86539 0.56544 0.6233 0.0169 Uiso 1 4 calc R
H11C H 0.89809 0.48552 0.52366 0.0169 Uiso 1 4 calc R
H13 H 0.90926 0.15655 0.70672 0.0126 Uiso 1 4 calc R
H14 H 0.92662 -0.00622 0.79894 0.0172 Uiso 1 4 calc R
H16 H 0.84688 -0.1406 0.46367 0.0169 Uiso 1 4 calc R
H17 H 0.82436 0.02085 0.36988 0.0128 Uiso 1 4 calc R
H18A H 0.94085 -0.19047 0.78181 0.0209 Uiso 1 4 calc R
H18B H 0.91961 -0.24419 0.64841 0.0209 Uiso 1 4 calc R
H18C H 0.8207 -0.21557 0.71875 0.0209 Uiso 1 4 calc R

loop_
_atom_site_aniso_label
_atom_site_aniso_U_11
_atom_site_aniso_U_22
_atom_site_aniso_U_33
_atom_site_aniso_U_12
_atom_site_aniso_U_13
_atom_site_aniso_U_23
S1 0.0109(7) 0.0119(7) 0.0071(7) -0.0004(4) 0.0032(4) 0.0004(4)
O1 0.0184(19) 0.018(2) 0.0107(19) -0.0081(15) 0.0020(14) -0.0015(14)
O2 0.0125(18) 0.010(2) 0.023(2) -0.0045(14) 0.0064(14) -0.0009(14)
O3 0.022(2) 0.021(2) 0.0045(18) 0.0009(15) 0.0041(14) 0.0001(14)
C1 0.021(3) 0.031(4) 0.016(3) -0.014(2) -0.000(2) -0.005(2)
C2 0.013(3) 0.031(4) 0.027(3) -0.008(2) 0.003(2) -0.001(3)
C3 0.015(3) 0.020(3) 0.023(3) -0.001(2) 0.011(2) 0.000(2)
C4 0.011(2) 0.020(3) 0.014(3) -0.000(2) 0.0051(19) -0.002(2)
C5 0.010(2) 0.007(3) 0.010(2) -0.0034(18) 0.0033(18) -0.0027(17)
C6 0.009(2) 0.012(3) 0.013(3) -0.0015(19) 0.0032(19) 0.0013(19)
C7 0.008(2) 0.020(3) 0.006(2) 0.0015(19) 0.0013(17) 0.0036(19)
C8 0.010(2) 0.011(3) 0.014(3) 0.0019(18) 0.0001(19) 0.0023(19)
C9 0.018(3) 0.014(3) 0.024(3) 0.006(2) 0.004(2) 0.005(2)
C10 0.016(3) 0.017(3) 0.017(3) 0.001(2) 0.004(2) -0.002(2)
C11 0.013(2) 0.013(3) 0.016(3) -0.001(2) -0.000(2) -0.0042(19)
C12 0.006(2) 0.015(3) 0.008(2) -0.0001(18) 0.0011(17) 0.0008(18)
C13 0.007(2) 0.014(3) 0.009(2) 0.0006(18) 0.0007(17) 0.0010(18)
C14 0.007(2) 0.026(3) 0.009(3) 0.003(2) 0.0012(18) 0.001(2)
C15 0.005(2) 0.016(3) 0.013(2) 0.0036(19) 0.0040(18) 0.0031(19)
C16 0.015(3) 0.011(3) 0.016(3) 0.001(2) 0.0024(19) -0.0044(19)
C17 0.010(2) 0.015(3) 0.006(2) -0.0008(19) -0.0000(18) -0.0009(18)
C18 0.015(3) 0.013(3) 0.024(3) 0.006(2) 0.005(2) 0.002(2)

loop_
_atom_type_symbol
_atom_type_description
_atom_type_scat_dispersion_real
_atom_type_scat_dispersion_imag
_atom_type_scat_source
C C 0.0181 0.0091
;
International Tables for Crystallography
(Vol. C, Tables 4.2.6.8 and 6.1.1.4)
;
H H 0.0000 0.0000
;
International Tables for Crystallography
(Vol. C, Table 6.1.1.4)
;
O O 0.0492 0.0322
;
International Tables for Crystallography
(Vol. C, Tables 4.2.6.8 and 6.1.1.4)
;
S S 0.3331 0.5567
;
International Tables for Crystallography
(Vol. C, Tables 4.2.6.8 and 6.1.1.4)
;

loop_
_geom_angle_atom_site_label_1
_geom_angle_atom_site_label_2
_geom_angle_atom_site_label_3
_geom_angle
_geom_angle_publ_flag
O2 S1 O3 117.8(2) yes
O2 S1 C6 106.4(2) yes
O2 S1 C12 108.7(2) yes
O3 S1 C6 109.8(2) yes
O3 S1 C12 107.6(2) yes
C6 S1 C12 105.9(2) yes
C1 O1 C5 111.6(4) yes
O1 C1 C2 111.4(5) yes
C1 C2 C3 110.1(4) yes
C2 C3 C4 111.1(5) yes
C3 C4 C5 109.3(4) yes
O1 C5 C4 111.0(4) yes
O1 C5 C6 108.4(4) yes
C4 C5 C6 112.4(4) yes
S1 C6 C5 111.4(3) yes
S1 C6 C7 109.4(4) yes
C5 C6 C7 114.6(4) yes
C6 C7 C8 117.6(4) yes
C7 C8 C9 107.6(4) yes
C7 C8 C10 112.0(4) yes
C7 C8 C11 111.6(4) yes
C9 C8 C10 107.9(4) yes
C9 C8 C11 109.2(4) yes
C10 C8 C11 108.4(4) yes
S1 C12 C13 120.1(4) yes
S1 C12 C17 119.4(4) yes
C13 C12 C17 120.6(5) yes
C12 C13 C14 119.0(5) yes
C13 C14 C15 121.6(4) yes
C14 C15 C16 118.3(5) yes
C14 C15 C18 120.9(4) yes
C16 C15 C18 120.8(5) yes
C15 C16 C17 121.2(5) yes
C12 C17 C16 119.3(4) yes
O1 C1 H1A 109.357 no
O1 C1 H1B 109.356 no
C2 C1 H1A 109.349 no
C2 C1 H1B 109.351 no
H1A C1 H1B 107.989 no
C1 C2 H2A 109.627 no
C1 C2 H2B 109.637 no
C3 C2 H2A 109.630 no
C3 C2 H2B 109.630 no
H2A C2 H2B 108.144 no
C2 C3 H3A 109.411 no
C2 C3 H3B 109.407 no
C4 C3 H3A 109.410 no
C4 C3 H3B 109.404 no
H3A C3 H3B 108.015 no
C3 C4 H4A 109.823 no
C3 C4 H4B 109.816 no
C5 C4 H4A 109.826 no
C5 C4 H4B 109.823 no
H4A C4 H4B 108.262 no
O1 C5 H5 108.343 no
C4 C5 H5 108.338 no
C6 C5 H5 108.347 no
S1 C6 H6 107.005 no
C5 C6 H6 107.006 no
C7 C6 H6 107.002 no
C6 C7 H7A 107.904 no
C6 C7 H7B 107.906 no
C8 C7 H7A 107.903 no
C8 C7 H7B 107.904 no
H7A C7 H7B 107.197 no
C8 C9 H9A 109.467 no
C8 C9 H9B 109.468 no
C8 C9 H9C 109.466 no
H9A C9 H9B 109.476 no
H9A C9 H9C 109.476 no
H9B C9 H9C 109.474 no
C8 C10 H10A 109.471 no
C8 C10 H10B 109.468 no
C8 C10 H10C 109.472 no
H10A C10 H10B 109.473 no
H10A C10 H10C 109.477 no
H10B C10 H10C 109.466 no
C8 C11 H11A 109.470 no
C8 C11 H11B 109.473 no
C8 C11 H11C 109.475 no
H11A C11 H11B 109.473 no
H11A C11 H11C 109.472 no
H11B C11 H11C 109.464 no
C12 C13 H13 120.519 no
C14 C13 H13 120.514 no
C13 C14 H14 119.196 no
C15 C14 H14 119.190 no
C15 C16 H16 119.398 no
C17 C16 H16 119.387 no
C12 C17 H17 120.361 no
C16 C17 H17 120.372 no
C15 C18 H18A 109.472 no
C15 C18 H18B 109.473 no
C15 C18 H18C 109.466 no
H18A C18 H18B 109.468 no
H18A C18 H18C 109.476 no
H18B C18 H18C 109.472 no

loop_
_geom_bond_atom_site_label_1
_geom_bond_atom_site_label_2
_geom_bond_distance
_geom_bond_publ_flag
S1 O2 1.441(4) yes
S1 O3 1.445(4) yes
S1 C6 1.808(5) yes
S1 C12 1.762(5) yes
O1 C1 1.443(7) yes
O1 C5 1.406(6) yes
C1 C2 1.506(8) yes
C2 C3 1.526(7) yes
C3 C4 1.517(8) yes
C4 C5 1.535(7) yes
C5 C6 1.536(7) yes
C6 C7 1.534(7) yes
C7 C8 1.544(7) yes
C8 C9 1.535(7) yes
C8 C10 1.540(8) yes
C8 C11 1.522(7) yes
C12 C13 1.396(6) yes
C12 C17 1.396(7) yes
C13 C14 1.392(7) yes
C14 C15 1.388(7) yes
C15 C16 1.403(7) yes
C15 C18 1.505(8) yes
C16 C17 1.386(7) yes
C1 H1A 0.990 no
C1 H1B 0.990 no
C2 H2A 0.990 no
C2 H2B 0.990 no
C3 H3A 0.990 no
C3 H3B 0.990 no
C4 H4A 0.990 no
C4 H4B 0.990 no
C5 H5 1.000 no
C6 H6 1.000 no
C7 H7A 0.990 no
C7 H7B 0.990 no
C9 H9A 0.980 no
C9 H9B 0.980 no
C9 H9C 0.980 no
C10 H10A 0.980 no
C10 H10B 0.980 no
C10 H10C 0.980 no
C11 H11A 0.980 no
C11 H11B 0.980 no
C11 H11C 0.980 no
C13 H13 0.950 no
C14 H14 0.950 no
C16 H16 0.950 no
C17 H17 0.950 no
C18 H18A 0.980 no
C18 H18B 0.980 no
C18 H18C 0.980 no

loop_
_geom_contact_atom_site_label_1
_geom_contact_atom_site_label_2
_geom_contact_distance
_geom_contact_publ_flag
_geom_contact_site_symmetry_2
S1 O1 3.167(5) no .
O1 O3 3.013(6) no .
O1 C3 2.862(7) no .
O1 C7 2.907(6) no .
O2 C7 3.174(6) no .
O2 C11 3.167(6) no .
O2 C13 3.120(6) no .
O3 C5 3.273(7) no .
O3 C7 3.122(6) no .
O3 C17 2.890(6) no .
C1 C4 2.870(8) no .
C2 C5 2.866(7) no .
C4 C7 3.174(8) no .
C4 C10 3.429(8) no .
C5 C12 3.115(7) no .
C6 C10 3.203(7) no .
C6 C11 3.111(7) no .
C6 C13 3.377(7) no .
C12 C15 2.796(7) no .
C13 C16 2.784(7) no .
C14 C17 2.780(7) no .
O1 C4 3.289(6) no 4_554
O2 C18 3.586(6) no 2_756
O2 C18 3.464(7) no 3_756
O3 C6 3.358(6) no 4_554
O3 C13 3.338(6) no 4_554
C4 O1 3.289(6) no 4_555
C6 O3 3.358(6) no 4_555
C11 C14 3.494(7) no 2_756
C13 O3 3.338(6) no 4_555
C14 C11 3.494(7) no 2_746
C18 O2 3.586(6) no 2_746
C18 O2 3.464(7) no 3_756
S1 H5 2.8084 no .
S1 H7A 3.4025 no .
S1 H7B 2.5634 no .
S1 H11A 3.5288 no .
S1 H11C 3.4845 no .
S1 H13 2.8498 no .
S1 H17 2.8330 no .
O1 H2A 3.2814 no .
O1 H2B 2.6905 no .
O1 H3B 3.2616 no .
O1 H4A 3.2664 no .
O1 H4B 2.6692 no .
O1 H6 3.2234 no .
O1 H7A 2.5322 no .
O1 H7B 3.2228 no .
O2 H6 2.6927 no .
O2 H7B 2.8976 no .
O2 H11A 2.8933 no .
O2 H11C 2.6675 no .
O2 H13 2.9003 no .
O3 H5 3.4282 no .
O3 H6 3.4722 no .
O3 H7A 3.5380 no .
O3 H7B 2.6248 no .
O3 H17 2.4959 no .
C1 H3A 3.3353 no .
C1 H3B 2.7511 no .
C1 H4B 3.2533 no .
C1 H5 2.5258 no .
C2 H4A 3.3611 no .
C2 H4B 2.7736 no .
C2 H5 3.1525 no .
C3 H1A 2.7212 no .
C3 H1B 3.3411 no .
C3 H5 2.6794 no .
C4 H1A 3.2129 no .
C4 H2A 3.3578 no .
C4 H2B 2.7774 no .
C4 H6 2.6508 no .
C4 H7A 2.8686 no .
C4 H10B 2.8931 no .
C4 H10C 3.2286 no .
C5 H1A 2.5672 no .
C5 H1B 3.2034 no .
C5 H2B 3.2649 no .
C5 H3A 3.3454 no .
C5 H3B 2.7438 no .
C5 H7A 2.5188 no .
C5 H7B 3.1869 no .
C5 H10B 3.4349 no .
C6 H4A 2.7599 no .
C6 H4B 2.7429 no .
C6 H10B 2.8653 no .
C6 H10C 3.5341 no .
C6 H11A 2.8588 no .
C6 H11C 3.2602 no .
C6 H13 3.2169 no .
C7 H4A 3.5208 no .
C7 H4B 2.8470 no .
C7 H5 3.4158 no .
C7 H9A 2.7167 no .
C7 H9B 3.3376 no .
C7 H9C 2.6084 no .
C7 H10A 3.3945 no .
C7 H10B 2.7301 no .
C7 H10C 2.7691 no .
C7 H11A 2.7925 no .
C7 H11B 3.3739 no .
C7 H11C 2.6655 no .
C8 H4B 3.4005 no .
C8 H6 2.5749 no .
C9 H7A 2.6538 no .
C9 H7B 2.6027 no .
C9 H10A 2.6990 no .
C9 H10B 3.3379 no .
C9 H10C 2.6317 no .
C9 H11A 3.3390 no .
C9 H11B 2.6193 no .
C9 H11C 2.7338 no .
C10 H4A 3.2587 no .
C10 H4B 2.8471 no .
C10 H6 2.8584 no .
C10 H7A 2.7125 no .
C10 H7B 3.3877 no .
C10 H9A 3.3360 no .
C10 H9B 2.6032 no .
C10 H9C 2.7272 no .
C10 H11A 2.6260 no .
C10 H11B 2.7003 no .
C10 H11C 3.3362 no .
C11 H6 2.7568 no .
C11 H7A 3.3708 no .
C11 H7B 2.7540 no .
C11 H9A 2.6363 no .
C11 H9B 2.7212 no .
C11 H9C 3.3382 no .
C11 H10A 2.6203 no .
C11 H10B 2.7154 no .
C11 H10C 3.3317 no .
C12 H5 2.5530 no .
C12 H6 3.0600 no .
C12 H14 3.2577 no .
C12 H16 3.2570 no .
C13 H5 2.9588 no .
C13 H6 3.1589 no .
C13 H17 3.2827 no .
C14 H16 3.2535 no .
C14 H18A 2.5989 no .
C14 H18B 3.2481 no .
C14 H18C 2.9915 no .
C15 H13 3.2823 no .
C15 H17 3.2866 no .
C16 H14 3.2548 no .
C16 H18A 3.2899 no .
C16 H18B 2.6417 no .
C16 H18C 2.9377 no .
C17 H5 3.0815 no .
C17 H13 3.2837 no .
C18 H14 2.6657 no .
C18 H16 2.6813 no .
H1A H2A 2.3301 no .
H1A H2B 2.8576 no .
H1A H3B 2.6177 no .
H1A H5 2.3316 no .
H1B H2A 2.3780 no .
H1B H2B 2.3330 no .
H1B H5 3.4191 no .
H2A H3A 2.4163 no .
H2A H3B 2.3333 no .
H2B H3A 2.3354 no .
H2B H3B 2.8711 no .
H2B H4B 2.6787 no .
H3A H4A 2.4089 no .
H3A H4B 2.3321 no .
H3B H4A 2.3279 no .
H3B H4B 2.8659 no .
H3B H5 2.5586 no .
H4A H5 2.3737 no .
H4A H6 2.4847 no .
H4A H7A 3.4302 no .
H4A H10B 2.5019 no .
H4A H10C 3.2450 no .
H4B H5 2.8830 no .
H4B H6 2.9011 no .
H4B H7A 2.3464 no .
H4B H10B 2.5575 no .
H4B H10C 2.4337 no .
H5 H6 2.4005 no .
H5 H7A 3.4832 no .
H5 H13 3.2171 no .
H5 H17 3.3943 no .
H6 H7A 2.6888 no .
H6 H7B 2.7151 no .
H6 H10B 2.3061 no .
H6 H10C 3.3895 no .
H6 H11A 2.2404 no .
H6 H11C 3.1096 no .
H6 H13 2.7443 no .
H7A H9A 3.0201 no .
H7A H9B 3.5191 no .
H7A H9C 2.3993 no .
H7A H10B 2.9669 no .
H7A H10C 2.5597 no .
H7A H11C 3.5740 no .
H7B H9A 2.4633 no .
H7B H9B 3.5312 no .
H7B H9C 2.7834 no .
H7B H11A 3.1575 no .
H7B H11B 3.5930 no .
H7B H11C 2.5220 no .
H9A H10A 3.5540 no .
H9A H10C 3.5609 no .
H9A H11A 3.5637 no .
H9A H11B 2.8090 no .
H9A H11C 2.5154 no .
H9B H10A 2.4487 no .
H9B H10B 3.5286 no .
H9B H10C 2.7997 no .
H9B H11A 3.5733 no .
H9B H11B 2.4840 no .
H9B H11C 3.1044 no .
H9C H10A 3.0811 no .
H9C H10B 3.5916 no .
H9C H10C 2.5092 no .
H9C H11B 3.5439 no .
H9C H11C 3.5895 no .
H10A H11A 2.8184 no .
H10A H11B 2.4687 no .
H10A H11C 3.5443 no .
H10B H11A 2.4911 no .
H10B H11B 3.0684 no .
H10B H11C 3.5816 no .
H10C H11A 3.5494 no .
H10C H11B 3.5604 no .
H13 H14 2.3379 no .
H14 H18A 2.4096 no .
H14 H18B 3.4955 no .
H14 H18C 3.0977 no .
H16 H17 2.3325 no .
H16 H18A 3.5565 no .
H16 H18B 2.4830 no .
H16 H18C 3.0117 no .
S1 H13 3.3233 no 4_554
S1 H18B 3.2980 no 3_756
O1 H4A 2.3590 no 4_554
O1 H4B 3.5925 no 4_554
O1 H10B 3.1405 no 4_554
O2 H11B 3.5010 no 3_766
O2 H13 3.2489 no 4_554
O2 H14 3.5857 no 4_554
O2 H16 3.2276 no 3_756
O2 H18A 2.6180 no 2_756
O2 H18B 2.5929 no 3_756
O3 H4A 3.0882 no 4_554
O3 H6 2.3887 no 4_554
O3 H10B 2.9291 no 4_554
O3 H11A 2.8786 no 4_554
O3 H13 2.5296 no 4_554
O3 H18A 3.3919 no 3_756
O3 H18B 3.2701 no 3_756
C1 H1A 3.2994 no 3_656
C1 H2A 3.5761 no 3_656
C1 H3B 3.0642 no 3_656
C1 H4A 2.9614 no 4_554
C1 H9C 3.3709 no 2_645
C1 H10B 3.2697 no 4_554
C2 H1A 3.0605 no 3_656
C2 H9B 3.2564 no 3_666
C2 H18C 3.4413 no 3_656
C3 H1A 3.0398 no 3_656
C3 H1B 3.5570 no 4_555
C3 H9B 3.2292 no 3_666
C3 H9C 3.4972 no 3_666
C4 H1B 3.0670 no 4_555
C4 H9C 3.3448 no 3_666
C9 H1B 3.2698 no 2_655
C9 H2B 3.4366 no 3_666
C9 H3A 3.1361 no 3_666
C9 H4B 3.2844 no 3_666
C9 H14 3.4781 no 4_554
C9 H18C 3.4464 no 4_554
C10 H1B 3.3747 no 4_555
C10 H17 3.0679 no 4_555
C11 H11C 3.5455 no 3_766
C11 H14 2.8858 no 2_756
C11 H14 3.4135 no 4_554
C11 H17 3.1641 no 4_555
C11 H18B 3.5111 no 1_565
C13 H7B 3.2334 no 4_555
C13 H11B 3.5810 no 2_746
C13 H18A 3.4579 no 2_756
C13 H18B 3.5697 no 2_756
C14 H7B 3.1743 no 4_555
C14 H9A 2.9735 no 4_555
C14 H11A 3.1162 no 2_746
C14 H11B 3.2830 no 2_746
C14 H11C 3.5174 no 2_746
C14 H11C 3.4205 no 4_555
C15 H2A 3.2104 no 3_656
C15 H9A 3.2261 no 4_555
C16 H2A 2.9606 no 3_656
C17 H2A 3.3771 no 3_656
C17 H10A 3.5424 no 4_554
C17 H10B 3.4464 no 4_554
C17 H11A 3.4167 no 4_554
C18 H2B 3.5623 no 3_656
C18 H9A 3.0937 no 4_555
C18 H11B 3.2467 no 1_545
C18 H13 3.2033 no 2_746
H1A C1 3.2994 no 3_656
H1A C2 3.0605 no 3_656
H1A C3 3.0398 no 3_656
H1A H1A 2.6501 no 3_656
H1A H2A 2.6011 no 3_656
H1A H3A 3.5250 no 3_656
H1A H3B 2.2939 no 3_656
H1A H10B 3.2320 no 4_554
H1B C3 3.5570 no 4_554
H1B C4 3.0670 no 4_554
H1B C9 3.2698 no 2_645
H1B C10 3.3747 no 4_554
H1B H3A 3.0563 no 4_554
H1B H3B 3.0287 no 3_656
H1B H4A 2.5706 no 4_554
H1B H4B 2.8346 no 4_554
H1B H9A 3.3819 no 2_645
H1B H9C 2.4154 no 2_645
H1B H10B 2.8934 no 4_554
H1B H10C 3.0671 no 4_554
H2A C1 3.5761 no 3_656
H2A C15 3.2104 no 3_656
H2A C16 2.9606 no 3_656
H2A C17 3.3771 no 3_656
H2A H1A 2.6011 no 3_656
H2A H3B 3.4413 no 3_656
H2A H5 3.2046 no 3_656
H2A H16 3.0758 no 3_656
H2A H18C 3.1819 no 3_656
H2B C9 3.4366 no 3_666
H2B C18 3.5623 no 3_656
H2B H3A 3.2983 no 4_554
H2B H9B 2.5697 no 3_666
H2B H9C 3.5319 no 3_666
H2B H10A 3.1549 no 3_666
H2B H16 3.5667 no 3_656
H2B H18C 2.7833 no 3_656
H3A C9 3.1361 no 3_666
H3A H1A 3.5250 no 3_656
H3A H1B 3.0563 no 4_555
H3A H2B 3.2983 no 4_555
H3A H9A 3.4310 no 3_666
H3A H9B 2.6237 no 3_666
H3A H9C 2.8987 no 3_666
H3A H10A 3.2020 no 2_646
H3A H16 3.3438 no 3_656
H3B C1 3.0642 no 3_656
H3B H1A 2.2939 no 3_656
H3B H1B 3.0287 no 3_656
H3B H2A 3.4413 no 3_656
H3B H7A 3.3728 no 4_555
H3B H10A 3.3096 no 2_646
H4A O1 2.3590 no 4_555
H4A O3 3.0882 no 4_555
H4A C1 2.9614 no 4_555
H4A H1B 2.5706 no 4_555
H4A H7A 3.2091 no 4_555
H4A H7B 3.4038 no 4_555
H4A H9C 3.5769 no 3_666
H4B O1 3.5925 no 4_555
H4B C9 3.2844 no 3_666
H4B H1B 2.8346 no 4_555
H4B H9B 3.0877 no 3_666
H4B H9C 2.6222 no 3_666
H4B H10C 3.1130 no 3_666
H5 H2A 3.2046 no 3_656
H6 O3 2.3887 no 4_555
H7A H3B 3.3728 no 4_554
H7A H4A 3.2091 no 4_554
H7A H10C 3.1416 no 3_666
H7B C13 3.2334 no 4_554
H7B C14 3.1743 no 4_554
H7B H4A 3.4038 no 4_554
H7B H13 2.9973 no 4_554
H7B H14 2.8840 no 4_554
H9A C14 2.9735 no 4_554
H9A C15 3.2261 no 4_554
H9A C18 3.0937 no 4_554
H9A H1B 3.3819 no 2_655
H9A H3A 3.4310 no 3_666
H9A H14 2.5991 no 4_554
H9A H18A 3.0137 no 4_554
H9A H18C 2.6593 no 4_554
H9B C2 3.2564 no 3_666
H9B C3 3.2292 no 3_666
H9B H2B 2.5697 no 3_666
H9B H3A 2.6237 no 3_666
H9B H4B 3.0877 no 3_666
H9B H16 3.2917 no 1_565
H9B H18B 3.2674 no 1_565
H9B H18C 3.2535 no 1_565
H9B H18C 3.5190 no 4_554
H9C C1 3.3709 no 2_655
H9C C3 3.4972 no 3_666
H9C C4 3.3448 no 3_666
H9C H1B 2.4154 no 2_655
H9C H2B 3.5319 no 3_666
H9C H3A 2.8987 no 3_666
H9C H4A 3.5769 no 3_666
H9C H4B 2.6222 no 3_666
H9C H10C 2.9822 no 3_666
H10A C17 3.5424 no 4_555
H10A H2B 3.1549 no 3_666
H10A H3A 3.2020 no 2_656
H10A H3B 3.3096 no 2_656
H10A H17 2.7488 no 4_555
H10A H18C 3.3818 no 1_565
H10B O1 3.1405 no 4_555
H10B O3 2.9291 no 4_555
H10B C1 3.2697 no 4_555
H10B C17 3.4464 no 4_555
H10B H1A 3.2320 no 4_555
H10B H1B 2.8934 no 4_555
H10B H17 2.6000 no 4_555
H10C H1B 3.0671 no 4_555
H10C H4B 3.1130 no 3_666
H10C H7A 3.1416 no 3_666
H10C H9C 2.9822 no 3_666
H10C H10C 2.7767 no 3_666
H11A O3 2.8786 no 4_555
H11A C14 3.1162 no 2_756
H11A C17 3.4167 no 4_555
H11A H14 2.6589 no 2_756
H11A H17 2.5518 no 4_555
H11A H18A 2.9946 no 2_756
H11B O2 3.5010 no 3_766
H11B C13 3.5810 no 2_756
H11B C14 3.2830 no 2_756
H11B C18 3.2467 no 1_565
H11B H13 3.3670 no 2_756
H11B H14 2.7910 no 2_756
H11B H17 3.0280 no 4_555
H11B H18B 2.5695 no 1_565
H11B H18C 3.1092 no 1_565
H11C C11 3.5455 no 3_766
H11C C14 3.5174 no 2_756
H11C C14 3.4205 no 4_554
H11C H11C 2.7180 no 3_766
H11C H14 2.7140 no 2_756
H11C H14 2.5437 no 4_554
H11C H18A 3.5456 no 2_756
H13 S1 3.3233 no 4_555
H13 O2 3.2489 no 4_555
H13 O3 2.5296 no 4_555
H13 C18 3.2033 no 2_756
H13 H7B 2.9973 no 4_555
H13 H11B 3.3670 no 2_746
H13 H18A 2.7310 no 2_756
H13 H18B 2.7924 no 2_756
H14 O2 3.5857 no 4_555
H14 C9 3.4781 no 4_555
H14 C11 2.8858 no 2_746
H14 C11 3.4135 no 4_555
H14 H7B 2.8840 no 4_555
H14 H9A 2.5991 no 4_555
H14 H11A 2.6589 no 2_746
H14 H11B 2.7910 no 2_746
H14 H11C 2.7140 no 2_746
H14 H11C 2.5437 no 4_555
H16 O2 3.2276 no 3_756
H16 H2A 3.0758 no 3_656
H16 H2B 3.5667 no 3_656
H16 H3A 3.3438 no 3_656
H16 H9B 3.2917 no 1_545
H16 H18A 3.2933 no 4_544
H16 H18C 3.2368 no 4_544
H17 C10 3.0679 no 4_554
H17 C11 3.1641 no 4_554
H17 H10A 2.7488 no 4_554
H17 H10B 2.6000 no 4_554
H17 H11A 2.5518 no 4_554
H17 H11B 3.0280 no 4_554
H18A O2 2.6180 no 2_746
H18A O3 3.3919 no 3_756
H18A C13 3.4579 no 2_746
H18A H9A 3.0137 no 4_555
H18A H11A 2.9946 no 2_746
H18A H11C 3.5456 no 2_746
H18A H13 2.7310 no 2_746
H18A H16 3.2933 no 4_545
H18B S1 3.2980 no 3_756
H18B O2 2.5929 no 3_756
H18B O3 3.2701 no 3_756
H18B C11 3.5111 no 1_545
H18B C13 3.5697 no 2_746
H18B H9B 3.2674 no 1_545
H18B H11B 2.5695 no 1_545
H18B H13 2.7924 no 2_746
H18C C2 3.4413 no 3_656
H18C C9 3.4464 no 4_555
H18C H2A 3.1819 no 3_656
H18C H2B 2.7833 no 3_656
H18C H9A 2.6593 no 4_555
H18C H9B 3.2535 no 1_545
H18C H9B 3.5190 no 4_555
H18C H10A 3.3818 no 1_545
H18C H11B 3.1092 no 1_545
H18C H16 3.2368 no 4_545

loop_
_geom_torsion_atom_site_label_1
_geom_torsion_atom_site_label_2
_geom_torsion_atom_site_label_3
_geom_torsion_atom_site_label_4
_geom_torsion
_geom_torsion_publ_flag
O2 S1 C6 C5 -161.9(3) no
O2 S1 C6 C7 70.3(3) no
O2 S1 C12 C13 49.7(4) no
O2 S1 C12 C17 -130.8(3) no
O3 S1 C6 C5 69.6(3) no
O3 S1 C6 C7 -58.2(3) no
O3 S1 C12 C13 178.3(3) no
O3 S1 C12 C17 -2.2(4) no
C6 S1 C12 C13 -64.3(4) no
C6 S1 C12 C17 115.2(3) no
C12 S1 C6 C5 -46.4(3) no
C12 S1 C6 C7 -174.1(2) no
C1 O1 C5 C4 -62.0(5) no
C1 O1 C5 C6 174.1(4) no
C5 O1 C1 C2 61.3(5) no
O1 C1 C2 C3 -55.0(6) no
C1 C2 C3 C4 51.7(6) no
C2 C3 C4 C5 -52.1(5) no
C3 C4 C5 O1 57.3(5) no
C3 C4 C5 C6 178.8(3) no
O1 C5 C6 S1 -69.8(4) no
O1 C5 C6 C7 55.1(5) no
C4 C5 C6 S1 167.2(3) no
C4 C5 C6 C7 -67.9(5) no
S1 C6 C7 C8 -112.9(4) no
C5 C6 C7 C8 121.1(4) no
C6 C7 C8 C9 176.7(4) no
C6 C7 C8 C10 -64.9(5) no
C6 C7 C8 C11 56.9(5) no
S1 C12 C13 C14 178.9(3) no
S1 C12 C17 C16 -179.8(3) no
C13 C12 C17 C16 -0.3(7) no
C17 C12 C13 C14 -0.7(7) no
C12 C13 C14 C15 -0.5(7) no
C13 C14 C15 C16 2.5(7) no
C13 C14 C15 C18 -178.0(4) no
C14 C15 C16 C17 -3.5(7) no
C18 C15 C16 C17 177.0(4) no
C15 C16 C17 C12 2.4(7) no
